data_4343562
loop_
_publ_author_name
'Ma, De-Yun'
'Li, Zhi'
'Xiao, Jun-Xia'
'Deng, Rong'
'Lin, Pei-Feng'
'Chen, Rui-Qun'
'Liang, Yun-Qiu'
'Guo, Hai-Fu'
'Liu, Bei'
'Liu, Jian-Qiang'

_publ_contact_author
;
 De-Yun, Ma
 School of Chemistry and Chemical Engineering
 Zhaoqing University
 Zhaoqing 526061 
 People's Republic of China
;
_publ_section_title
;
 Hydrostable and Nitryl/Methyl-Functionalized Metal-Organic Framework for
 Drug Delivery and Highly Selective CO~2~ Adsorption
;
_journal_coden_ASTM INOCAJ
_journal_issue 14
_journal_name_full 'Inorganic Chemistry'
_journal_page_first 6719
_journal_page_last 6726
_journal_paper_doi 10.1021/acs.inorgchem.5b00335
_journal_volume 54
_journal_year 2015
_chemical_formula_moiety 'C14 H9 N2 O6 Zn'
_chemical_formula_sum 'C14 H9 N2 O6 Zn'
_chemical_formula_weight 366.60
_space_group_IT_number 15
_symmetry_cell_setting monoclinic
_symmetry_space_group_name_Hall '-C 2yc'
_symmetry_space_group_name_H-M 'C 1 2/c 1'
_atom_sites_solution_hydrogens geom
_atom_sites_solution_primary direct
_atom_sites_solution_secondary difmap
_audit_creation_method SHELXL-97
_cell_angle_alpha 90.00
_cell_angle_beta 103.008(6)
_cell_angle_gamma 90.00
_cell_formula_units_Z 8
_cell_length_a 18.203(5)
_cell_length_b 29.089(8)
_cell_length_c 7.637(2)
_cell_measurement_reflns_used 3100
_cell_measurement_temperature 296(2)
_cell_measurement_theta_max 26.00
_cell_measurement_theta_min 1.66
_cell_volume 3940.1(18)
_computing_cell_refinement 'SAINT (Bruker, 2004)'
_computing_data_collection 'APEX2 (Bruker, 2004)'
_computing_data_reduction 'SAINT (Bruker, 2004)'
_computing_molecular_graphics 'XP in SHELXTL (Sheldrick, 2008)'
_computing_publication_material 'SHELXL97 (Sheldrick, 2008)'
_computing_structure_refinement 'SHELXL97 (Sheldrick, 2008)'
_computing_structure_solution 'SHELXS97 (Sheldrick, 2008)'
_diffrn_ambient_temperature 296(2)
_diffrn_measured_fraction_theta_full 0.990
_diffrn_measured_fraction_theta_max 0.990
_diffrn_measurement_device_type 'Bruker APEX-II area-detector diffractometer'
_diffrn_measurement_method '\f and \w scan'
_diffrn_radiation_monochromator graphite
_diffrn_radiation_source 'fine-focus sealed tube'
_diffrn_radiation_type MoK\a
_diffrn_radiation_wavelength 0.71073
_diffrn_reflns_av_R_equivalents 0.0482
_diffrn_reflns_av_sigmaI/netI 0.0551
_diffrn_reflns_limit_h_max 13
_diffrn_reflns_limit_h_min -24
_diffrn_reflns_limit_k_max 37
_diffrn_reflns_limit_k_min -38
_diffrn_reflns_limit_l_max 10
_diffrn_reflns_limit_l_min -9
_diffrn_reflns_number 15863
_diffrn_reflns_theta_full 28.49
_diffrn_reflns_theta_max 28.49
_diffrn_reflns_theta_min 1.34
_diffrn_standards_number 0
_exptl_absorpt_coefficient_mu 1.271
_exptl_absorpt_correction_T_max 0.779
_exptl_absorpt_correction_T_min 0.682
_exptl_absorpt_correction_type multi-scan
_exptl_absorpt_process_details SADABS
_exptl_crystal_colour colorless
_exptl_crystal_density_diffrn 1.236
_exptl_crystal_density_method 'not measured'
_exptl_crystal_description block
_exptl_crystal_F_000 1480
_exptl_crystal_size_max 0.33
_exptl_crystal_size_mid 0.27
_exptl_crystal_size_min 0.21
_refine_diff_density_max 1.260
_refine_diff_density_min -0.704
_refine_diff_density_rms 0.087
_refine_ls_extinction_method none
_refine_ls_goodness_of_fit_ref 1.003
_refine_ls_hydrogen_treatment mixed
_refine_ls_matrix_type full
_refine_ls_number_parameters 228
_refine_ls_number_reflns 4955
_refine_ls_number_restraints 12
_refine_ls_restrained_S_all 1.005
_refine_ls_R_factor_all 0.0576
_refine_ls_R_factor_gt 0.0407
_refine_ls_shift/su_max 0.001
_refine_ls_shift/su_mean 0.000
_refine_ls_structure_factor_coef Fsqd
_refine_ls_weighting_details 'calc w=1/[\s^2^(Fo^2^)+(0.0383P)^2^+1.9467P] where P=(Fo^2^+2Fc^2^)/3'
_refine_ls_weighting_scheme calc
_refine_ls_wR_factor_gt 0.0885
_refine_ls_wR_factor_ref 0.0923
_reflns_number_gt 3577
_reflns_number_total 4955
_reflns_threshold_expression >2sigma(I)
_cod_data_source_file ic5b00335_si_002.cif
_cod_data_source_block 1
_cod_depositor_comments
;
 Adding full bibliography for 4343562.cif.

The following automatic conversions were performed:

data name '_iucr_refine_instruction_details' was replaced with
'_iucr_refine_instructions_details' as specified in the replacement
file 'data/replacement-values/replacement_tags.lst'.

Automatic conversion script
Id: cif_correct_tags 9268 2022-04-12 08:56:07Z antanas 
;
_cod_original_cell_volume 3940.3(19)
_cod_original_sg_symbol_Hall '-C 2yc '
_cod_original_sg_symbol_H-M 'C 2/c '
_cod_database_code 4343562

loop_
_symmetry_equiv_pos_as_xyz
'x, y, z'
'-x, y, -z+1/2'
'x+1/2, y+1/2, z'
'-x+1/2, y+1/2, -z+1/2'
'-x, -y, -z'
'x, -y, z-1/2'
'-x+1/2, -y+1/2, -z'
'x+1/2, -y+1/2, z-1/2'

loop_
_atom_site_label
_atom_site_type_symbol
_atom_site_fract_x
_atom_site_fract_y
_atom_site_fract_z
_atom_site_U_iso_or_equiv
_atom_site_adp_type
_atom_site_occupancy
_atom_site_symmetry_multiplicity
_atom_site_calc_flag
_atom_site_refinement_flags
_atom_site_disorder_assembly
_atom_site_disorder_group
C1 C 0.26217(14) 0.19511(8) 0.3986(3) 0.0286(5) Uani 1 1 d . . .
C2 C 0.31124(13) 0.22615(8) 0.3430(3) 0.0267(5) Uani 1 1 d . . .
H2 H 0.3001 0.2372 0.2257 0.032 Uiso 1 1 calc R . .
C3 C 0.37658(13) 0.24049(8) 0.4629(3) 0.0244(5) Uani 1 1 d . . .
C4 C 0.39287(13) 0.22393(8) 0.6379(3) 0.0290(5) Uani 1 1 d . . .
H4 H 0.4365 0.2331 0.7192 0.035 Uiso 1 1 calc R . .
C5 C 0.34337(15) 0.19374(9) 0.6889(3) 0.0345(6) Uani 1 1 d . A .
C6 C 0.27864(15) 0.17898(9) 0.5719(3) 0.0345(6) Uani 1 1 d . . .
H6 H 0.2465 0.1583 0.6099 0.041 Uiso 1 1 calc R . .
C7 C 0.18961(14) 0.18067(9) 0.2744(3) 0.0326(5) Uani 1 1 d . . .
C8 C 0.42854(13) 0.27451(7) 0.4070(3) 0.0246(5) Uani 1 1 d . . .
C9 C 0.09624(14) 0.08311(8) -0.0628(3) 0.0307(5) Uani 1 1 d . . .
C10 C 0.07768(14) 0.03738(8) -0.0480(3) 0.0324(6) Uani 1 1 d . . .
H10 H 0.1111 0.0147 -0.0669 0.039 Uiso 1 1 calc R . .
C11 C 0.01059(14) 0.02470(7) -0.0057(3) 0.0265(5) Uani 1 1 d . . .
C12 C -0.03588(15) 0.05984(8) 0.0268(3) 0.0331(6) Uani 1 1 d . . .
H12 H -0.0811 0.0531 0.0586 0.040 Uiso 1 1 calc R . .
C13 C -0.01471(14) 0.10487(8) 0.0116(3) 0.0306(5) Uani 1 1 d . . .
H13 H -0.0467 0.1281 0.0331 0.037 Uiso 1 1 calc R . .
C14 C 0.16846(16) 0.09680(9) -0.1101(5) 0.0496(8) Uani 1 1 d . . .
H14A H 0.1590 0.1213 -0.1964 0.074 Uiso 1 1 calc R . .
H14B H 0.1891 0.0709 -0.1605 0.074 Uiso 1 1 calc R . .
H14C H 0.2036 0.1070 -0.0039 0.074 Uiso 1 1 calc R . .
N1 N 0.35880(16) 0.17853(10) 0.8774(3) 0.0606(8) Uani 1 1 d . . .
N2 N 0.04992(11) 0.11668(6) -0.0327(2) 0.0256(4) Uani 1 1 d . . .
O1 O 0.15138(12) 0.15004(8) 0.3214(3) 0.0615(6) Uani 1 1 d . . .
O2 O 0.17138(10) 0.20196(6) 0.1245(2) 0.0358(4) Uani 1 1 d . . .
O3 O 0.40534(10) 0.29531(6) 0.2622(2) 0.0379(4) Uani 1 1 d . . .
O4 O 0.49143(9) 0.28103(5) 0.5136(2) 0.0318(4) Uani 1 1 d . . .
O5A O 0.4061(19) 0.1994(9) 0.991(4) 0.049(5) Uani 0.25(4) 1 d PU A 1
O6A O 0.3050(11) 0.1687(9) 0.930(2) 0.051(5) Uani 0.25(4) 1 d PU A 1
O5B O 0.4187(9) 0.1880(7) 0.9714(18) 0.106(4) Uani 0.75(4) 1 d P A 2
O6B O 0.3202(7) 0.1470(8) 0.9176(15) 0.102(5) Uani 0.75(4) 1 d P A 2
Zn1 Zn 0.076719(14) 0.184118(8) -0.03046(3) 0.02281(9) Uani 1 1 d . . .

loop_
_atom_site_aniso_label
_atom_site_aniso_U_11
_atom_site_aniso_U_22
_atom_site_aniso_U_33
_atom_site_aniso_U_23
_atom_site_aniso_U_13
_atom_site_aniso_U_12
C1 0.0227(12) 0.0356(12) 0.0243(12) -0.0040(9) -0.0014(9) -0.0006(10)
C2 0.0233(12) 0.0322(12) 0.0227(11) 0.0023(9) 0.0013(9) 0.0003(10)
C3 0.0182(11) 0.0292(11) 0.0247(11) 0.0013(9) 0.0026(9) -0.0008(9)
C4 0.0196(11) 0.0371(13) 0.0264(12) 0.0023(10) -0.0032(9) -0.0037(10)
C5 0.0294(13) 0.0464(15) 0.0243(12) 0.0099(10) -0.0015(10) -0.0082(11)
C6 0.0282(13) 0.0425(14) 0.0323(13) 0.0065(11) 0.0056(10) -0.0113(11)
C7 0.0223(12) 0.0465(14) 0.0271(12) -0.0074(11) 0.0020(10) -0.0051(12)
C8 0.0203(11) 0.0272(11) 0.0260(11) 0.0006(9) 0.0045(9) 0.0018(9)
C9 0.0273(13) 0.0269(12) 0.0374(14) 0.0004(10) 0.0063(10) -0.0026(10)
C10 0.0284(13) 0.0243(11) 0.0458(15) -0.0016(10) 0.0107(11) 0.0011(10)
C11 0.0296(13) 0.0253(11) 0.0231(11) 0.0015(9) 0.0027(10) -0.0039(10)
C12 0.0337(14) 0.0295(12) 0.0390(14) 0.0023(10) 0.0143(11) -0.0043(11)
C13 0.0291(13) 0.0251(11) 0.0385(14) 0.0005(10) 0.0096(11) 0.0017(10)
C14 0.0368(16) 0.0330(14) 0.085(2) 0.0016(14) 0.0256(16) -0.0045(13)
N1 0.0485(16) 0.090(2) 0.0359(14) 0.0259(14) -0.0050(12) -0.0295(16)
N2 0.0260(10) 0.0251(9) 0.0236(10) 0.0025(7) 0.0012(8) -0.0023(8)
O1 0.0446(13) 0.0924(17) 0.0415(12) 0.0063(11) -0.0028(10) -0.0386(13)
O2 0.0252(9) 0.0417(9) 0.0336(10) -0.0006(8) -0.0085(7) -0.0038(8)
O3 0.0330(10) 0.0499(10) 0.0290(9) 0.0163(8) 0.0034(8) -0.0018(9)
O4 0.0219(8) 0.0377(9) 0.0326(9) 0.0063(7) -0.0008(7) -0.0064(7)
O5A 0.055(8) 0.062(8) 0.025(6) -0.003(5) -0.004(5) -0.023(5)
O6A 0.053(7) 0.070(9) 0.031(6) 0.014(5) 0.013(4) -0.028(6)
O5B 0.084(7) 0.166(10) 0.044(5) 0.054(5) -0.035(4) -0.068(6)
O6B 0.082(5) 0.141(10) 0.066(4) 0.063(5) -0.024(3) -0.065(6)
Zn1 0.01723(13) 0.02387(13) 0.02514(14) 0.00189(11) 0.00015(9) -0.00150(11)

loop_
_atom_type_symbol
_atom_type_description
_atom_type_scat_dispersion_real
_atom_type_scat_dispersion_imag
_atom_type_scat_source
C C 0.0033 0.0016 'International Tables Vol C Tables 4.2.6.8 and 6.1.1.4'
H H 0.0000 0.0000 'International Tables Vol C Tables 4.2.6.8 and 6.1.1.4'
N N 0.0061 0.0033 'International Tables Vol C Tables 4.2.6.8 and 6.1.1.4'
O O 0.0106 0.0060 'International Tables Vol C Tables 4.2.6.8 and 6.1.1.4'
Zn Zn 0.2839 1.4301 'International Tables Vol C Tables 4.2.6.8 and 6.1.1.4'

loop_
_geom_angle_atom_site_label_1
_geom_angle_atom_site_label_2
_geom_angle_atom_site_label_3
_geom_angle
_geom_angle_site_symmetry_1
_geom_angle_site_symmetry_3
C6 C1 C2 119.8(2) . .
C6 C1 C7 118.9(2) . .
C2 C1 C7 121.2(2) . .
C3 C2 C1 120.1(2) . .
C3 C2 H2 119.9 . .
C1 C2 H2 119.9 . .
C4 C3 C2 119.7(2) . .
C4 C3 C8 119.5(2) . .
C2 C3 C8 120.8(2) . .
C5 C4 C3 118.8(2) . .
C5 C4 H4 120.6 . .
C3 C4 H4 120.6 . .
C4 C5 C6 122.3(2) . .
C4 C5 N1 118.4(2) . .
C6 C5 N1 119.2(2) . .
C1 C6 C5 119.2(2) . .
C1 C6 H6 120.4 . .
C5 C6 H6 120.4 . .
O1 C7 O2 124.2(2) . .
O1 C7 C1 119.5(2) . .
O2 C7 C1 116.4(2) . .
O3 C8 O4 125.2(2) . .
O3 C8 C3 117.7(2) . .
O4 C8 C3 117.1(2) . .
N2 C9 C10 120.7(2) . .
N2 C9 C14 117.9(2) . .
C10 C9 C14 121.4(2) . .
C11 C10 C9 121.4(2) . .
C11 C10 H10 119.3 . .
C9 C10 H10 119.3 . .
C10 C11 C12 116.9(2) . .
C10 C11 C11 121.5(3) . 5
C12 C11 C11 121.6(3) . 5
C13 C12 C11 119.6(2) . .
C13 C12 H12 120.2 . .
C11 C12 H12 120.2 . .
N2 C13 C12 122.9(2) . .
N2 C13 H13 118.6 . .
C12 C13 H13 118.6 . .
C9 C14 H14A 109.5 . .
C9 C14 H14B 109.5 . .
H14A C14 H14B 109.5 . .
C9 C14 H14C 109.5 . .
H14A C14 H14C 109.5 . .
H14B C14 H14C 109.5 . .
O6A N1 O5B 124.7(10) . .
O6A N1 O5A 112.4(16) . .
O5B N1 O5A 21.2(18) . .
O6A N1 O6B 33.9(7) . .
O5B N1 O6B 121.0(7) . .
O5A N1 O6B 122.3(16) . .
O6A N1 C5 114.7(12) . .
O5B N1 C5 117.8(6) . .
O5A N1 C5 119.3(16) . .
O6B N1 C5 118.2(5) . .
C13 N2 C9 118.5(2) . .
C13 N2 Zn1 118.08(16) . .
C9 N2 Zn1 123.21(16) . .
C7 O2 Zn1 115.80(15) . .
C8 O3 Zn1 148.72(17) . 7
C8 O4 Zn1 127.61(15) . 8_556
O2 Zn1 O4 113.02(7) . 8_455
O2 Zn1 O3 99.45(8) . 7
O4 Zn1 O3 107.34(7) 8_455 7
O2 Zn1 N2 116.55(8) . .
O4 Zn1 N2 107.87(8) 8_455 .
O3 Zn1 N2 112.15(8) 7 .

loop_
_geom_bond_atom_site_label_1
_geom_bond_atom_site_label_2
_geom_bond_distance
_geom_bond_site_symmetry_2
C1 C6 1.372(3) .
C1 C2 1.402(3) .
C1 C7 1.502(3) .
C2 C3 1.392(3) .
C2 H2 0.9300 .
C3 C4 1.388(3) .
C3 C8 1.496(3) .
C4 C5 1.376(3) .
C4 H4 0.9300 .
C5 C6 1.377(3) .
C5 N1 1.471(3) .
C6 H6 0.9300 .
C7 O1 1.233(3) .
C7 O2 1.278(3) .
C8 O3 1.248(3) .
C8 O4 1.261(3) .
C9 N2 1.343(3) .
C9 C10 1.383(3) .
C9 C14 1.494(3) .
C10 C11 1.382(3) .
C10 H10 0.9300 .
C11 C12 1.384(3) .
C11 C11 1.495(4) 5
C12 C13 1.378(3) .
C12 H12 0.9300 .
C13 N2 1.340(3) .
C13 H13 0.9300 .
C14 H14A 0.9600 .
C14 H14B 0.9600 .
C14 H14C 0.9600 .
N1 O6A 1.175(16) .
N1 O5B 1.195(12) .
N1 O5A 1.24(3) .
N1 O6B 1.234(9) .
N2 Zn1 2.0206(19) .
O2 Zn1 1.9292(17) .
O3 Zn1 1.9637(17) 7
O4 Zn1 1.9460(16) 8_556
Zn1 O4 1.9460(16) 8_455
Zn1 O3 1.9637(17) 7

loop_
_platon_squeeze_void_nr
_platon_squeeze_void_average_x
_platon_squeeze_void_average_y
_platon_squeeze_void_average_z
_platon_squeeze_void_volume
_platon_squeeze_void_count_electrons
1 0.500 0.000 0.103 693.6 180.0
2 1.000 0.500 -0.022 693.6 180.0
